data_9002363
loop_
_publ_author_name
'Hazen, R. M.'
'Weinberger, M. B.'
'Yang, H.'
'Prewitt, C. T.'

_publ_section_title
;
 Comparative high-pressure crystal chemistry of wadsleyite,
 beta-(Mg_1-xFe_x)2SiO4, with x=0 and 0.25
 Sample: P = 5.23 GPa, X = .25
;
_journal_name_full 'American Mineralogist'
_journal_page_first 770
_journal_page_last 777
_journal_volume 85
_journal_year 2000
_chemical_formula_sum 'Fe0.5 Mg1.5 O4 Si'
_chemical_name_mineral Wadsleyite
_space_group_IT_number 74
_symmetry_space_group_name_Hall '-I 2b 2'
_symmetry_space_group_name_H-M 'I m m a'
_cell_angle_alpha 90
_cell_angle_beta 90
_cell_angle_gamma 90
_cell_length_a 5.6737
_cell_length_b 11.4201
_cell_length_c 8.2082
_cell_formula_units_Z 8
_cell_volume 531.844
_database_code_amcsd 0002447
_diffrn_ambient_pressure 5.23e+06
_exptl_crystal_density_diffrn 3.908
_cod_original_formula_sum '(Mg1.5 Fe.5) Si O4'
_cod_database_code 9002363

loop_
_space_group_symop_operation_xyz
x,y,z
1/2+x,1/2+y,1/2+z
x,1/2-y,z
1/2+x,-y,1/2+z
-x,1/2+y,-z
1/2-x,+y,1/2-z
-x,y,z
1/2-x,1/2+y,1/2+z
x,-y,-z
1/2+x,1/2-y,1/2-z
x,1/2+y,-z
1/2+x,+y,1/2-z
-x,1/2-y,z
1/2-x,-y,1/2+z
-x,-y,-z
1/2-x,1/2-y,1/2-z

loop_
_atom_site_label
_atom_site_fract_x
_atom_site_fract_y
_atom_site_fract_z
_atom_site_occupancy
Mg1 0.00000 0.00000 0.00000 0.71200
Fe1 0.00000 0.00000 0.00000 0.28800
Mg2 0.00000 0.25000 0.97090 0.86800
Fe2 0.00000 0.25000 0.97090 0.13200
Mg3 0.25000 0.12560 0.25000 0.71000
Fe3 0.25000 0.12560 0.25000 0.29000
Si 0.00000 0.12110 0.61710 1.00000
O1 0.00000 0.25000 0.22070 1.00000
O2 0.00000 0.25000 0.71840 1.00000
O3 0.00000 0.98870 0.25540 1.00000
O4 0.26230 0.12390 0.99240 1.00000

loop_
_cod_related_entry_id
_cod_related_entry_database
_cod_related_entry_code
1 AMCSD 0002447
